data_7060679
loop_
_publ_author_name
'\,Ci\,cek, Metin'
'G\"urb\"uz, Nevin'
'\"Ozdemir, Nam\?ik'
'\"Ozdemir, \.Ismail'
'\.Ispir, Esin'

_publ_section_title
;
 Half-sandwich Ru(ii) arene complexes bearing benzimidazole ligands for
 the N-alkylation reaction of aniline with alcohols in a solvent-free
 medium
;
_journal_issue 25
_journal_name_full 'New Journal of Chemistry'
_journal_page_first 11075
_journal_page_last 11085
_journal_paper_doi 10.1039/D1NJ01539G
_journal_volume 45
_journal_year 2021
_chemical_formula_moiety 'C25 H35 Cl2 N3 O Ru'
_chemical_formula_sum 'C25 H35 Cl2 N3 O Ru'
_chemical_formula_weight 565.53
_space_group_crystal_system trigonal
_space_group_IT_number 148
_space_group_name_Hall '-R 3'
_space_group_name_H-M_alt 'R -3 :H'
_atom_sites_solution_hydrogens geom
_atom_sites_solution_primary direct
_atom_sites_solution_secondary difmap
_audit_creation_method SHELXL-2018/3
_audit_update_record
;
2021-02-05 deposited with the CCDC.	2021-05-11 downloaded from the CCDC.
;
_cell_angle_alpha 90
_cell_angle_beta 90
_cell_angle_gamma 120
_cell_formula_units_Z 18
_cell_length_a 31.1547(13)
_cell_length_b 31.1547(13)
_cell_length_c 14.2193(7)
_cell_measurement_reflns_used 35872
_cell_measurement_temperature 296(2)
_cell_measurement_theta_max 28.17
_cell_measurement_theta_min 1.62
_cell_volume 11952.4(9)
_computing_cell_refinement X-AREA
_computing_data_collection 'X-AREA (Stoe & Cie, 2002)'
_computing_data_reduction 'X-RED32 (Stoe & Cie, 2002)'
_computing_molecular_graphics 'OLEX2 (Dolomanov et al., 2009)'
_computing_publication_material 'OLEX2 (Dolomanov et al., 2009) and PLATON (Spek, 2009)'
_computing_structure_refinement 'SHELXL-2018/3 (Sheldrick, 2015)'
_computing_structure_solution 'SHELXT-2018/2 (Sheldrick, 2015)'
_diffrn_ambient_temperature 296(2)
_diffrn_detector_area_resol_mean 6.67
_diffrn_measured_fraction_theta_full 1.000
_diffrn_measured_fraction_theta_max 0.991
_diffrn_measurement_device_type 'STOE IPDS 2'
_diffrn_measurement_method '\w scans'
_diffrn_radiation_collimation '0.8 mm diameter, multiple pinhole'
_diffrn_radiation_monochromator 'plane graphite'
_diffrn_radiation_type MoK\a
_diffrn_radiation_wavelength 0.71073
_diffrn_reflns_av_R_equivalents 0.0713
_diffrn_reflns_av_unetI/netI 0.0508
_diffrn_reflns_Laue_measured_fraction_full 1.000
_diffrn_reflns_Laue_measured_fraction_max 0.991
_diffrn_reflns_limit_h_max 40
_diffrn_reflns_limit_h_min -40
_diffrn_reflns_limit_k_max 35
_diffrn_reflns_limit_k_min -40
_diffrn_reflns_limit_l_max 18
_diffrn_reflns_limit_l_min -18
_diffrn_reflns_number 33633
_diffrn_reflns_point_group_measured_fraction_full 1.000
_diffrn_reflns_point_group_measured_fraction_max 0.991
_diffrn_reflns_theta_full 25.242
_diffrn_reflns_theta_max 27.767
_diffrn_reflns_theta_min 1.619
_diffrn_source 'sealed X-ray tube, 12 x 0.4 mm long-fine focus'
_exptl_absorpt_coefficient_mu 0.813
_exptl_absorpt_correction_T_max 0.9533
_exptl_absorpt_correction_T_min 0.7561
_exptl_absorpt_correction_type integration
_exptl_absorpt_process_details 'X-RED32 (Stoe & Cie, 2002)'
_exptl_crystal_colour brown
_exptl_crystal_density_diffrn 1.414
_exptl_crystal_description prism
_exptl_crystal_F_000 5256
_exptl_crystal_size_max 0.800
_exptl_crystal_size_mid 0.620
_exptl_crystal_size_min 0.070
_refine_diff_density_max 1.402
_refine_diff_density_min -0.473
_refine_diff_density_rms 0.092
_refine_ls_extinction_method none
_refine_ls_goodness_of_fit_ref 1.040
_refine_ls_hydrogen_treatment constr
_refine_ls_matrix_type full
_refine_ls_number_parameters 294
_refine_ls_number_reflns 6223
_refine_ls_number_restraints 0
_refine_ls_restrained_S_all 1.040
_refine_ls_R_factor_all 0.0878
_refine_ls_R_factor_gt 0.0542
_refine_ls_shift/su_max 0.001
_refine_ls_shift/su_mean 0.000
_refine_ls_structure_factor_coef Fsqd
_refine_ls_weighting_details 'w=1/[\s^2^(Fo^2^)+(0.0675P)^2^+1.4531P] where P=(Fo^2^+2Fc^2^)/3'
_refine_ls_weighting_scheme calc
_refine_ls_wR_factor_gt 0.1138
_refine_ls_wR_factor_ref 0.1267
_reflns_Friedel_coverage 0.000
_reflns_number_gt 4494
_reflns_number_total 6223
_reflns_threshold_expression 'I > 2\s(I)'
_cod_data_source_file d1nj01539g2.cif
_cod_data_source_block namiko214
_cod_depositor_comments 'Adding full bibliography for 7060679--7060683.cif.'
_cod_original_cell_volume 11952.4(12)
_cod_database_code 7060679
_shelx_shelxl_version_number 2018/3
_shelx_space_group_comment
;
The symmetry employed for this shelxl refinement is uniquely defined
by the following loop, which should always be used as a source of
symmetry information in preference to the above space-group names.
They are only intended as comments.
;
_shelx_estimated_absorpt_t_min 0.563
_shelx_estimated_absorpt_t_max 0.945

loop_
_space_group_symop_operation_xyz
'x, y, z'
'-y, x-y, z'
'-x+y, -x, z'
'x+2/3, y+1/3, z+1/3'
'-y+2/3, x-y+1/3, z+1/3'
'-x+y+2/3, -x+1/3, z+1/3'
'x+1/3, y+2/3, z+2/3'
'-y+1/3, x-y+2/3, z+2/3'
'-x+y+1/3, -x+2/3, z+2/3'
'-x, -y, -z'
'y, -x+y, -z'
'x-y, x, -z'
'-x+2/3, -y+1/3, -z+1/3'
'y+2/3, -x+y+1/3, -z+1/3'
'x-y+2/3, x+1/3, -z+1/3'
'-x+1/3, -y+2/3, -z+2/3'
'y+1/3, -x+y+2/3, -z+2/3'
'x-y+1/3, x+2/3, -z+2/3'

loop_
_atom_site_label
_atom_site_type_symbol
_atom_site_fract_x
_atom_site_fract_y
_atom_site_fract_z
_atom_site_U_iso_or_equiv
_atom_site_adp_type
_atom_site_occupancy
_atom_site_site_symmetry_order
_atom_site_calc_flag
_atom_site_refinement_flags_posn
_atom_site_refinement_flags_adp
_atom_site_refinement_flags_occupancy
_atom_site_disorder_assembly
_atom_site_disorder_group
Ru1 Ru 0.44855(2) 0.48345(2) 0.17268(2) 0.03555(11) Uani 1 1 d . . . . .
Cl1 Cl 0.50470(5) 0.57221(4) 0.17170(8) 0.0523(3) Uani 1 1 d . . . . .
Cl2 Cl 0.51962(4) 0.47322(5) 0.20359(8) 0.0511(3) Uani 1 1 d . . . . .
O1 O 0.2932(2) 0.5676(2) 0.4732(5) 0.120(2) Uani 1 1 d . . . . .
N1 N 0.44622(13) 0.48957(13) 0.3220(2) 0.0377(7) Uani 1 1 d . . . . .
N2 N 0.44741(13) 0.51923(13) 0.4653(2) 0.0390(8) Uani 1 1 d . . . . .
N3 N 0.36700(16) 0.54305(16) 0.5197(3) 0.0561(10) Uani 1 1 d . . . . .
C1 C 0.45264(16) 0.52806(16) 0.3714(3) 0.0395(9) Uani 1 1 d . . . . .
H1 H 0.460005 0.558227 0.344644 0.047 Uiso 1 1 calc R U . . .
C2 C 0.43561(15) 0.45219(15) 0.3872(3) 0.0356(8) Uani 1 1 d . . . . .
C3 C 0.42643(17) 0.40375(17) 0.3767(3) 0.0423(9) Uani 1 1 d . . . . .
H3 H 0.426592 0.391258 0.317407 0.051 Uiso 1 1 calc R U . . .
C4 C 0.41701(17) 0.37442(17) 0.4566(3) 0.0450(10) Uani 1 1 d . . . . .
C5 C 0.4084(3) 0.3219(2) 0.4449(4) 0.0698(16) Uani 1 1 d . . . . .
H5A H 0.375296 0.298407 0.464610 0.105 Uiso 1 1 calc R U . . .
H5B H 0.431760 0.318115 0.482697 0.105 Uiso 1 1 calc R U . . .
H5C H 0.412562 0.316282 0.380040 0.105 Uiso 1 1 calc R U . . .
C6 C 0.41786(17) 0.39376(18) 0.5472(3) 0.0455(10) Uani 1 1 d . . . . .
C7 C 0.4071(3) 0.3613(2) 0.6333(4) 0.0669(15) Uani 1 1 d . . . . .
H7A H 0.413339 0.380974 0.688961 0.100 Uiso 1 1 calc R U . . .
H7B H 0.428162 0.346963 0.633044 0.100 Uiso 1 1 calc R U . . .
H7C H 0.373057 0.335363 0.632403 0.100 Uiso 1 1 calc R U . . .
C8 C 0.42820(16) 0.44214(17) 0.5585(3) 0.0427(10) Uani 1 1 d . . . . .
H8 H 0.429700 0.455225 0.617995 0.051 Uiso 1 1 calc R U . . .
C9 C 0.43629(15) 0.47059(16) 0.4778(3) 0.0369(9) Uani 1 1 d . . . . .
C10 C 0.45107(18) 0.55300(18) 0.5396(3) 0.0471(10) Uani 1 1 d . . . . .
H10A H 0.465442 0.586235 0.513999 0.057 Uiso 1 1 calc R U . . .
H10B H 0.473084 0.553445 0.588269 0.057 Uiso 1 1 calc R U . . .
C11 C 0.40064(19) 0.5383(2) 0.5832(3) 0.0526(11) Uani 1 1 d . . . . .
H11A H 0.385348 0.504229 0.604437 0.063 Uiso 1 1 calc R U . . .
H11B H 0.405795 0.558950 0.637915 0.063 Uiso 1 1 calc R U . . .
C12 C 0.3159(2) 0.5131(3) 0.5514(5) 0.0749(17) Uani 1 1 d . . . . .
H12A H 0.312453 0.523955 0.613394 0.090 Uiso 1 1 calc R U . . .
H12B H 0.307458 0.478676 0.555734 0.090 Uiso 1 1 calc R U . . .
C13 C 0.2814(3) 0.5177(3) 0.4843(7) 0.102(3) Uani 1 1 d . . . . .
H13A H 0.283197 0.504425 0.423651 0.123 Uiso 1 1 calc R U . . .
H13B H 0.247742 0.498214 0.507369 0.123 Uiso 1 1 calc R U . . .
C14 C 0.3435(3) 0.5968(3) 0.4411(8) 0.121(3) Uani 1 1 d . . . . .
H14A H 0.351881 0.631076 0.434572 0.145 Uiso 1 1 calc R U . . .
H14B H 0.346808 0.584983 0.379830 0.145 Uiso 1 1 calc R U . . .
C15 C 0.3786(3) 0.5934(3) 0.5092(7) 0.094(2) Uani 1 1 d . . . . .
H15A H 0.412327 0.613301 0.486645 0.113 Uiso 1 1 calc R U . . .
H15B H 0.376251 0.606373 0.569835 0.113 Uiso 1 1 calc R U . . .
C16 C 0.4244(3) 0.3711(2) 0.0931(5) 0.0747(17) Uani 1 1 d . . . . .
H16A H 0.414513 0.353243 0.151470 0.112 Uiso 1 1 calc R U . . .
H16B H 0.459430 0.384876 0.084485 0.112 Uiso 1 1 calc R U . . .
H16C H 0.406966 0.348925 0.042161 0.112 Uiso 1 1 calc R U . . .
C17 C 0.41239(18) 0.41202(17) 0.0950(3) 0.0492(11) Uani 1 1 d . . . . .
C18 C 0.37910(16) 0.41238(17) 0.1612(3) 0.0484(11) Uani 1 1 d . . . . .
H18 H 0.363419 0.386291 0.203565 0.058 Uiso 1 1 calc R U . . .
C19 C 0.36903(16) 0.45245(19) 0.1643(3) 0.0476(11) Uani 1 1 d . . . . .
H19 H 0.347544 0.452342 0.209809 0.057 Uiso 1 1 calc R U . . .
C20 C 0.39086(17) 0.49191(18) 0.1001(3) 0.0458(10) Uani 1 1 d . . . . .
C21 C 0.42434(17) 0.49078(18) 0.0326(3) 0.0465(11) Uani 1 1 d . . . . .
H21 H 0.439513 0.516519 -0.010617 0.056 Uiso 1 1 calc R U . . .
C22 C 0.43494(17) 0.45228(18) 0.0296(3) 0.0482(11) Uani 1 1 d . . . . .
H22 H 0.456871 0.452758 -0.015364 0.058 Uiso 1 1 calc R U . . .
C23 C 0.3807(2) 0.5345(2) 0.0988(4) 0.0654(14) Uani 1 1 d . . . . .
H23 H 0.411466 0.564556 0.081047 0.078 Uiso 1 1 calc R U . . .
C24 C 0.3639(3) 0.5441(3) 0.1935(5) 0.097(2) Uani 1 1 d . . . . .
H24A H 0.331725 0.516771 0.208702 0.145 Uiso 1 1 calc R U . . .
H24B H 0.362212 0.573988 0.189962 0.145 Uiso 1 1 calc R U . . .
H24C H 0.387098 0.547498 0.241427 0.145 Uiso 1 1 calc R U . . .
C25 C 0.3418(3) 0.5245(3) 0.0230(5) 0.086(2) Uani 1 1 d . . . . .
H25A H 0.353335 0.519884 -0.036686 0.129 Uiso 1 1 calc R U . . .
H25B H 0.336317 0.552174 0.019186 0.129 Uiso 1 1 calc R U . . .
H25C H 0.311256 0.495146 0.038907 0.129 Uiso 1 1 calc R U . . .

loop_
_atom_site_aniso_label
_atom_site_aniso_U_11
_atom_site_aniso_U_22
_atom_site_aniso_U_33
_atom_site_aniso_U_23
_atom_site_aniso_U_13
_atom_site_aniso_U_12
Ru1 0.03264(18) 0.03671(19) 0.02984(15) 0.00046(13) -0.00003(13) 0.01174(14)
Cl1 0.0539(7) 0.0393(6) 0.0450(6) 0.0013(5) 0.0032(5) 0.0093(5)
Cl2 0.0432(6) 0.0652(7) 0.0460(5) -0.0033(5) -0.0019(5) 0.0279(6)
O1 0.084(4) 0.114(5) 0.187(6) -0.004(4) -0.019(4) 0.070(4)
N1 0.0439(19) 0.0408(19) 0.0272(15) 0.0013(13) 0.0018(14) 0.0201(16)
N2 0.0401(19) 0.0355(18) 0.0385(17) -0.0025(14) 0.0002(14) 0.0166(15)
N3 0.056(2) 0.052(2) 0.066(3) 0.003(2) 0.008(2) 0.031(2)
C1 0.041(2) 0.040(2) 0.036(2) 0.0019(17) -0.0003(17) 0.0197(19)
C2 0.034(2) 0.038(2) 0.0319(18) 0.0009(16) -0.0003(15) 0.0159(17)
C3 0.046(2) 0.043(2) 0.035(2) -0.0040(17) -0.0028(17) 0.021(2)
C4 0.046(2) 0.040(2) 0.047(2) 0.0042(19) -0.0016(19) 0.020(2)
C5 0.093(5) 0.052(3) 0.070(3) -0.002(3) -0.008(3) 0.040(3)
C6 0.045(2) 0.048(3) 0.040(2) 0.0064(19) -0.0042(18) 0.020(2)
C7 0.090(4) 0.059(3) 0.051(3) 0.015(2) -0.001(3) 0.036(3)
C8 0.040(2) 0.049(3) 0.037(2) 0.0016(18) -0.0007(17) 0.020(2)
C9 0.031(2) 0.041(2) 0.0348(19) 0.0001(16) -0.0011(15) 0.0159(17)
C10 0.047(3) 0.051(3) 0.042(2) -0.013(2) -0.0054(19) 0.024(2)
C11 0.060(3) 0.059(3) 0.044(2) -0.004(2) 0.007(2) 0.034(3)
C12 0.055(3) 0.072(4) 0.087(4) 0.005(3) 0.004(3) 0.023(3)
C13 0.070(5) 0.090(6) 0.142(7) 0.000(5) -0.013(5) 0.036(4)
C14 0.092(6) 0.085(6) 0.202(10) 0.034(6) 0.004(6) 0.057(5)
C15 0.065(4) 0.062(4) 0.160(7) 0.014(4) -0.014(4) 0.035(3)
C16 0.079(4) 0.057(3) 0.087(4) -0.024(3) -0.023(3) 0.033(3)
C17 0.049(3) 0.040(2) 0.048(2) -0.0145(19) -0.015(2) 0.014(2)
C18 0.038(2) 0.038(2) 0.044(2) 0.0063(18) -0.0069(19) 0.000(2)
C19 0.027(2) 0.059(3) 0.042(2) -0.003(2) -0.0006(17) 0.009(2)
C20 0.039(2) 0.050(3) 0.046(2) -0.0008(19) -0.0091(19) 0.020(2)
C21 0.043(2) 0.054(3) 0.031(2) 0.0069(18) -0.0060(17) 0.015(2)
C22 0.042(2) 0.055(3) 0.035(2) -0.0138(19) -0.0042(18) 0.015(2)
C23 0.053(3) 0.062(3) 0.082(4) -0.001(3) -0.009(3) 0.030(3)
C24 0.114(6) 0.106(6) 0.106(5) -0.036(5) -0.028(5) 0.082(5)
C25 0.081(4) 0.079(4) 0.102(5) 0.013(4) -0.024(4) 0.044(4)

loop_
_atom_type_symbol
_atom_type_description
_atom_type_scat_dispersion_real
_atom_type_scat_dispersion_imag
_atom_type_scat_source
C C 0.0033 0.0016 'International Tables Vol C Tables 4.2.6.8 and 6.1.1.4'
H H 0.0000 0.0000 'International Tables Vol C Tables 4.2.6.8 and 6.1.1.4'
Cl Cl 0.1484 0.1585 'International Tables Vol C Tables 4.2.6.8 and 6.1.1.4'
N N 0.0061 0.0033 'International Tables Vol C Tables 4.2.6.8 and 6.1.1.4'
O O 0.0106 0.0060 'International Tables Vol C Tables 4.2.6.8 and 6.1.1.4'
Ru Ru -1.2594 0.8363 'International Tables Vol C Tables 4.2.6.8 and 6.1.1.4'

loop_
_geom_angle_atom_site_label_1
_geom_angle_atom_site_label_2
_geom_angle_atom_site_label_3
_geom_angle
_geom_angle_site_symmetry_1
_geom_angle_site_symmetry_3
_geom_angle_publ_flag
N1 Ru1 C19 90.71(15) . . ?
N1 Ru1 C21 150.36(16) . . ?
C19 Ru1 C21 67.55(17) . . ?
N1 Ru1 C18 95.94(15) . . ?
C19 Ru1 C18 38.3(2) . . ?
C21 Ru1 C18 79.62(17) . . ?
N1 Ru1 C20 112.94(16) . . ?
C19 Ru1 C20 37.51(18) . . ?
C21 Ru1 C20 38.10(18) . . ?
C18 Ru1 C20 68.51(18) . . ?
N1 Ru1 C22 161.79(16) . . ?
C19 Ru1 C22 80.06(17) . . ?
C21 Ru1 C22 37.10(19) . . ?
C18 Ru1 C22 67.14(17) . . ?
C20 Ru1 C22 68.32(18) . . ?
N1 Ru1 C17 124.13(16) . . ?
C19 Ru1 C17 68.40(19) . . ?
C21 Ru1 C17 67.79(18) . . ?
C18 Ru1 C17 37.10(19) . . ?
C20 Ru1 C17 81.44(18) . . ?
C22 Ru1 C17 37.76(18) . . ?
N1 Ru1 Cl1 86.63(10) . . ?
C19 Ru1 Cl1 121.38(15) . . ?
C21 Ru1 Cl1 88.02(13) . . ?
C18 Ru1 Cl1 159.35(14) . . ?
C20 Ru1 Cl1 91.57(13) . . ?
C22 Ru1 Cl1 111.58(13) . . ?
C17 Ru1 Cl1 148.82(13) . . ?
N1 Ru1 Cl2 84.59(10) . . ?
C19 Ru1 Cl2 149.96(15) . . ?
C21 Ru1 Cl2 124.35(13) . . ?
C18 Ru1 Cl2 112.61(14) . . ?
C20 Ru1 Cl2 162.42(13) . . ?
C22 Ru1 Cl2 95.53(14) . . ?
C17 Ru1 Cl2 89.86(14) . . ?
Cl1 Ru1 Cl2 88.02(5) . . ?
C13 O1 C14 109.3(6) . . ?
C1 N1 C2 105.8(3) . . ?
C1 N1 Ru1 128.0(3) . . ?
C2 N1 Ru1 126.2(3) . . ?
C1 N2 C9 106.6(3) . . ?
C1 N2 C10 127.6(4) . . ?
C9 N2 C10 125.8(4) . . ?
C15 N3 C11 112.2(5) . . ?
C15 N3 C12 109.3(5) . . ?
C11 N3 C12 110.9(5) . . ?
N1 C1 N2 113.1(4) . . ?
N1 C1 H1 123.5 . . ?
N2 C1 H1 123.5 . . ?
N1 C2 C3 131.9(4) . . ?
N1 C2 C9 108.6(4) . . ?
C3 C2 C9 119.5(4) . . ?
C4 C3 C2 119.0(4) . . ?
C4 C3 H3 120.5 . . ?
C2 C3 H3 120.5 . . ?
C3 C4 C6 120.6(4) . . ?
C3 C4 C5 118.7(4) . . ?
C6 C4 C5 120.6(4) . . ?
C4 C5 H5A 109.5 . . ?
C4 C5 H5B 109.5 . . ?
H5A C5 H5B 109.5 . . ?
C4 C5 H5C 109.5 . . ?
H5A C5 H5C 109.5 . . ?
H5B C5 H5C 109.5 . . ?
C8 C6 C4 120.9(4) . . ?
C8 C6 C7 119.1(4) . . ?
C4 C6 C7 120.0(4) . . ?
C6 C7 H7A 109.5 . . ?
C6 C7 H7B 109.5 . . ?
H7A C7 H7B 109.5 . . ?
C6 C7 H7C 109.5 . . ?
H7A C7 H7C 109.5 . . ?
H7B C7 H7C 109.5 . . ?
C6 C8 C9 117.8(4) . . ?
C6 C8 H8 121.1 . . ?
C9 C8 H8 121.1 . . ?
N2 C9 C8 131.8(4) . . ?
N2 C9 C2 105.9(3) . . ?
C8 C9 C2 122.3(4) . . ?
N2 C10 C11 112.4(4) . . ?
N2 C10 H10A 109.1 . . ?
C11 C10 H10A 109.1 . . ?
N2 C10 H10B 109.1 . . ?
C11 C10 H10B 109.1 . . ?
H10A C10 H10B 107.9 . . ?
N3 C11 C10 113.9(4) . . ?
N3 C11 H11A 108.8 . . ?
C10 C11 H11A 108.8 . . ?
N3 C11 H11B 108.8 . . ?
C10 C11 H11B 108.8 . . ?
H11A C11 H11B 107.7 . . ?
N3 C12 C13 110.4(6) . . ?
N3 C12 H12A 109.6 . . ?
C13 C12 H12A 109.6 . . ?
N3 C12 H12B 109.6 . . ?
C13 C12 H12B 109.6 . . ?
H12A C12 H12B 108.1 . . ?
O1 C13 C12 111.9(7) . . ?
O1 C13 H13A 109.2 . . ?
C12 C13 H13A 109.2 . . ?
O1 C13 H13B 109.2 . . ?
C12 C13 H13B 109.2 . . ?
H13A C13 H13B 107.9 . . ?
O1 C14 C15 110.6(8) . . ?
O1 C14 H14A 109.5 . . ?
C15 C14 H14A 109.5 . . ?
O1 C14 H14B 109.5 . . ?
C15 C14 H14B 109.5 . . ?
H14A C14 H14B 108.1 . . ?
N3 C15 C14 110.5(6) . . ?
N3 C15 H15A 109.6 . . ?
C14 C15 H15A 109.6 . . ?
N3 C15 H15B 109.6 . . ?
C14 C15 H15B 109.6 . . ?
H15A C15 H15B 108.1 . . ?
C17 C16 H16A 109.5 . . ?
C17 C16 H16B 109.5 . . ?
H16A C16 H16B 109.5 . . ?
C17 C16 H16C 109.5 . . ?
H16A C16 H16C 109.5 . . ?
H16B C16 H16C 109.5 . . ?
C18 C17 C22 118.0(5) . . ?
C18 C17 C16 121.2(5) . . ?
C22 C17 C16 120.8(5) . . ?
C18 C17 Ru1 70.4(3) . . ?
C22 C17 Ru1 70.4(2) . . ?
C16 C17 Ru1 130.1(4) . . ?
C17 C18 C19 120.8(4) . . ?
C17 C18 Ru1 72.5(2) . . ?
C19 C18 Ru1 69.7(2) . . ?
C17 C18 H18 119.6 . . ?
C19 C18 H18 119.6 . . ?
Ru1 C18 H18 131.0 . . ?
C20 C19 C18 121.5(4) . . ?
C20 C19 Ru1 72.5(3) . . ?
C18 C19 Ru1 71.9(3) . . ?
C20 C19 H19 119.3 . . ?
C18 C19 H19 119.3 . . ?
Ru1 C19 H19 128.6 . . ?
C19 C20 C21 117.0(4) . . ?
C19 C20 C23 123.7(5) . . ?
C21 C20 C23 119.3(4) . . ?
C19 C20 Ru1 69.9(3) . . ?
C21 C20 Ru1 70.3(2) . . ?
C23 C20 Ru1 130.8(3) . . ?
C22 C21 C20 122.1(4) . . ?
C22 C21 Ru1 72.3(2) . . ?
C20 C21 Ru1 71.6(2) . . ?
C22 C21 H21 119.0 . . ?
C20 C21 H21 119.0 . . ?
Ru1 C21 H21 129.8 . . ?
C21 C22 C17 120.6(4) . . ?
C21 C22 Ru1 70.6(2) . . ?
C17 C22 Ru1 71.8(2) . . ?
C21 C22 H22 119.7 . . ?
C17 C22 H22 119.7 . . ?
Ru1 C22 H22 130.5 . . ?
C20 C23 C24 113.9(5) . . ?
C20 C23 C25 108.7(5) . . ?
C24 C23 C25 110.2(6) . . ?
C20 C23 H23 108.0 . . ?
C24 C23 H23 108.0 . . ?
C25 C23 H23 108.0 . . ?
C23 C24 H24A 109.5 . . ?
C23 C24 H24B 109.5 . . ?
H24A C24 H24B 109.5 . . ?
C23 C24 H24C 109.5 . . ?
H24A C24 H24C 109.5 . . ?
H24B C24 H24C 109.5 . . ?
C23 C25 H25A 109.5 . . ?
C23 C25 H25B 109.5 . . ?
H25A C25 H25B 109.5 . . ?
C23 C25 H25C 109.5 . . ?
H25A C25 H25C 109.5 . . ?
H25B C25 H25C 109.5 . . ?

loop_
_geom_bond_atom_site_label_1
_geom_bond_atom_site_label_2
_geom_bond_distance
_geom_bond_site_symmetry_2
_geom_bond_publ_flag
Ru1 N1 2.137(3) . ?
Ru1 C19 2.166(4) . ?
Ru1 C21 2.182(4) . ?
Ru1 C18 2.195(4) . ?
Ru1 C20 2.200(4) . ?
Ru1 C22 2.203(4) . ?
Ru1 C17 2.221(4) . ?
Ru1 Cl1 2.4228(12) . ?
Ru1 Cl2 2.4297(12) . ?
O1 C13 1.416(10) . ?
O1 C14 1.438(11) . ?
N1 C1 1.316(5) . ?
N1 C2 1.393(5) . ?
N2 C1 1.357(5) . ?
N2 C9 1.387(6) . ?
N2 C10 1.454(5) . ?
N3 C15 1.430(8) . ?
N3 C11 1.445(7) . ?
N3 C12 1.456(7) . ?
C1 H1 0.9300 . ?
C2 C3 1.396(6) . ?
C2 C9 1.405(6) . ?
C3 C4 1.393(6) . ?
C3 H3 0.9300 . ?
C4 C6 1.417(7) . ?
C4 C5 1.528(7) . ?
C5 H5A 0.9600 . ?
C5 H5B 0.9600 . ?
C5 H5C 0.9600 . ?
C6 C8 1.384(7) . ?
C6 C7 1.516(6) . ?
C7 H7A 0.9600 . ?
C7 H7B 0.9600 . ?
C7 H7C 0.9600 . ?
C8 C9 1.394(6) . ?
C8 H8 0.9300 . ?
C10 C11 1.531(7) . ?
C10 H10A 0.9700 . ?
C10 H10B 0.9700 . ?
C11 H11A 0.9700 . ?
C11 H11B 0.9700 . ?
C12 C13 1.496(10) . ?
C12 H12A 0.9700 . ?
C12 H12B 0.9700 . ?
C13 H13A 0.9700 . ?
C13 H13B 0.9700 . ?
C14 C15 1.503(11) . ?
C14 H14A 0.9700 . ?
C14 H14B 0.9700 . ?
C15 H15A 0.9700 . ?
C15 H15B 0.9700 . ?
C16 C17 1.498(8) . ?
C16 H16A 0.9600 . ?
C16 H16B 0.9600 . ?
C16 H16C 0.9600 . ?
C17 C18 1.405(7) . ?
C17 C22 1.432(7) . ?
C18 C19 1.432(7) . ?
C18 H18 0.9300 . ?
C19 C20 1.404(7) . ?
C19 H19 0.9300 . ?
C20 C21 1.430(7) . ?
C20 C23 1.510(8) . ?
C21 C22 1.395(7) . ?
C21 H21 0.9300 . ?
C22 H22 0.9300 . ?
C23 C24 1.528(9) . ?
C23 C25 1.535(8) . ?
C23 H23 0.9800 . ?
C24 H24A 0.9600 . ?
C24 H24B 0.9600 . ?
C24 H24C 0.9600 . ?
C25 H25A 0.9600 . ?
C25 H25B 0.9600 . ?
C25 H25C 0.9600 . ?

loop_
_geom_torsion_atom_site_label_1
_geom_torsion_atom_site_label_2
_geom_torsion_atom_site_label_3
_geom_torsion_atom_site_label_4
_geom_torsion
_geom_torsion_site_symmetry_1
_geom_torsion_site_symmetry_2
_geom_torsion_site_symmetry_3
_geom_torsion_site_symmetry_4
_geom_torsion_publ_flag
C2 N1 C1 N2 0.4(5) . . . . ?
Ru1 N1 C1 N2 178.3(3) . . . . ?
C9 N2 C1 N1 -0.4(5) . . . . ?
C10 N2 C1 N1 -178.7(4) . . . . ?
C1 N1 C2 C3 -178.5(5) . . . . ?
Ru1 N1 C2 C3 3.6(7) . . . . ?
C1 N1 C2 C9 -0.3(5) . . . . ?
Ru1 N1 C2 C9 -178.2(3) . . . . ?
N1 C2 C3 C4 179.6(4) . . . . ?
C9 C2 C3 C4 1.5(6) . . . . ?
C2 C3 C4 C6 -1.4(7) . . . . ?
C2 C3 C4 C5 -178.4(5) . . . . ?
C3 C4 C6 C8 -0.2(7) . . . . ?
C5 C4 C6 C8 176.7(5) . . . . ?
C3 C4 C6 C7 179.5(5) . . . . ?
C5 C4 C6 C7 -3.6(7) . . . . ?
C4 C6 C8 C9 1.8(7) . . . . ?
C7 C6 C8 C9 -177.9(5) . . . . ?
C1 N2 C9 C8 178.4(4) . . . . ?
C10 N2 C9 C8 -3.3(7) . . . . ?
C1 N2 C9 C2 0.2(4) . . . . ?
C10 N2 C9 C2 178.6(4) . . . . ?
C6 C8 C9 N2 -179.7(4) . . . . ?
C6 C8 C9 C2 -1.8(6) . . . . ?
N1 C2 C9 N2 0.0(4) . . . . ?
C3 C2 C9 N2 178.5(4) . . . . ?
N1 C2 C9 C8 -178.4(4) . . . . ?
C3 C2 C9 C8 0.2(6) . . . . ?
C1 N2 C10 C11 108.2(5) . . . . ?
C9 N2 C10 C11 -69.8(6) . . . . ?
C15 N3 C11 C10 -77.6(6) . . . . ?
C12 N3 C11 C10 159.8(5) . . . . ?
N2 C10 C11 N3 -66.9(6) . . . . ?
C15 N3 C12 C13 56.6(8) . . . . ?
C11 N3 C12 C13 -179.1(6) . . . . ?
C14 O1 C13 C12 57.6(11) . . . . ?
N3 C12 C13 O1 -57.5(9) . . . . ?
C13 O1 C14 C15 -58.0(10) . . . . ?
C11 N3 C15 C14 178.7(6) . . . . ?
C12 N3 C15 C14 -57.8(9) . . . . ?
O1 C14 C15 N3 59.4(10) . . . . ?
C22 C17 C18 C19 -1.4(6) . . . . ?
C16 C17 C18 C19 178.1(4) . . . . ?
Ru1 C17 C18 C19 52.3(4) . . . . ?
C22 C17 C18 Ru1 -53.7(3) . . . . ?
C16 C17 C18 Ru1 125.7(4) . . . . ?
C17 C18 C19 C20 1.7(6) . . . . ?
Ru1 C18 C19 C20 55.3(4) . . . . ?
C17 C18 C19 Ru1 -53.6(4) . . . . ?
C18 C19 C20 C21 -1.2(6) . . . . ?
Ru1 C19 C20 C21 53.9(3) . . . . ?
C18 C19 C20 C23 178.7(4) . . . . ?
Ru1 C19 C20 C23 -126.3(5) . . . . ?
C18 C19 C20 Ru1 -55.0(4) . . . . ?
C19 C20 C21 C22 0.4(6) . . . . ?
C23 C20 C21 C22 -179.5(4) . . . . ?
Ru1 C20 C21 C22 54.1(4) . . . . ?
C19 C20 C21 Ru1 -53.7(3) . . . . ?
C23 C20 C21 Ru1 126.5(4) . . . . ?
C20 C21 C22 C17 -0.1(6) . . . . ?
Ru1 C21 C22 C17 53.7(4) . . . . ?
C20 C21 C22 Ru1 -53.8(4) . . . . ?
C18 C17 C22 C21 0.6(6) . . . . ?
C16 C17 C22 C21 -178.9(4) . . . . ?
Ru1 C17 C22 C21 -53.1(4) . . . . ?
C18 C17 C22 Ru1 53.7(4) . . . . ?
C16 C17 C22 Ru1 -125.7(4) . . . . ?
C19 C20 C23 C24 25.0(7) . . . . ?
C21 C20 C23 C24 -155.2(5) . . . . ?
Ru1 C20 C23 C24 -66.7(7) . . . . ?
C19 C20 C23 C25 -98.3(6) . . . . ?
C21 C20 C23 C25 81.6(6) . . . . ?
Ru1 C20 C23 C25 170.0(4) . . . . ?
